data_4112296
loop_
_publ_author_name
'Gouriprasanna Roy'
'Munirathinam Nethaji'
'G. Mugesh'

_publ_section_title
;
 Biomimetic Studies on Anti-Thyroid Drugs and Thyroid Hormone Synthesis
;
_journal_name_full 'Journal of the American Chemical Society'
_journal_page_first 2712
_journal_page_last 2713
_journal_paper_doi 10.1021/ja039860g
_journal_volume 126
_journal_year 2004
_chemical_formula_moiety 'C8 H10 N4 Se2'
_chemical_formula_sum 'C8 H10 N4 Se2'
_chemical_formula_weight 320.12
_chemical_name_systematic
;
 ?
;
_space_group_IT_number 15
_symmetry_cell_setting monoclinic
_symmetry_space_group_name_Hall '-C 2yc'
_symmetry_space_group_name_H-M 'C 1 2/c 1'
_atom_sites_solution_hydrogens geom
_atom_sites_solution_primary direct
_atom_sites_solution_secondary difmap
_audit_creation_method SHELXL-97
_cell_angle_alpha 90.00
_cell_angle_beta 97.446(9)
_cell_angle_gamma 90.00
_cell_formula_units_Z 4
_cell_length_a 12.618(7)
_cell_length_b 7.536(4)
_cell_length_c 11.418(6)
_cell_measurement_reflns_used 0
_cell_measurement_temperature 293(2)
_cell_measurement_theta_max 27.19
_cell_measurement_theta_min 3.16
_cell_volume 1076.6(10)
_computing_cell_refinement 'Bruker SMART'
_computing_data_collection 'Bruker SMART'
_computing_data_reduction 'Bruker SAINT'
_computing_molecular_graphics 'Ortep-3 for Windows (Farrugia, 1997)'
_computing_publication_material 'WinGX publication routines (Farrugia, 1999)'
_computing_structure_refinement 'SHELXL-97 (Sheldrick, 1997)'
_computing_structure_solution 'SHELXS-97 (Sheldrick, 1997)'
_diffrn_ambient_temperature 293(2)
_diffrn_detector_area_resol_mean 0.3
_diffrn_measured_fraction_theta_full 0.925
_diffrn_measured_fraction_theta_max 0.925
_diffrn_measurement_device_type 'CCD area detector'
_diffrn_measurement_method 'phi and omega scans'
_diffrn_radiation_monochromator graphite
_diffrn_radiation_source 'fine-focus sealed tube'
_diffrn_radiation_type MoK\a
_diffrn_radiation_wavelength 0.71073
_diffrn_reflns_av_R_equivalents 0.0349
_diffrn_reflns_av_sigmaI/netI 0.0310
_diffrn_reflns_limit_h_max 15
_diffrn_reflns_limit_h_min -15
_diffrn_reflns_limit_k_max 9
_diffrn_reflns_limit_k_min -8
_diffrn_reflns_limit_l_max 14
_diffrn_reflns_limit_l_min -14
_diffrn_reflns_number 3745
_diffrn_reflns_theta_full 27.19
_diffrn_reflns_theta_max 27.19
_diffrn_reflns_theta_min 3.16
_exptl_absorpt_coefficient_mu 6.836
_exptl_absorpt_correction_T_max 0.1320
_exptl_absorpt_correction_T_min 0.1237
_exptl_absorpt_correction_type analytical
_exptl_crystal_colour orange
_exptl_crystal_density_diffrn 1.975
_exptl_crystal_description prism
_exptl_crystal_F_000 616
_exptl_crystal_size_max 0.14
_exptl_crystal_size_mid 0.125
_exptl_crystal_size_min 0.1
_refine_diff_density_max 0.799
_refine_diff_density_min -0.566
_refine_diff_density_rms 0.110
_refine_ls_extinction_coef 0.0069(10)
_refine_ls_extinction_expression Fc^*^=kFc[1+0.001xFc^2^\l^3^/sin(2\q)]^-1/4^
_refine_ls_extinction_method SHELXL
_refine_ls_goodness_of_fit_ref 0.980
_refine_ls_hydrogen_treatment mixed
_refine_ls_matrix_type full
_refine_ls_number_parameters 65
_refine_ls_number_reflns 1116
_refine_ls_number_restraints 0
_refine_ls_restrained_S_all 0.980
_refine_ls_R_factor_all 0.0387
_refine_ls_R_factor_gt 0.0349
_refine_ls_shift/su_max 0.006
_refine_ls_shift/su_mean 0.001
_refine_ls_structure_factor_coef Fsqd
_refine_ls_weighting_details 'calc w=1/[\s^2^(Fo^2^)+(0.0756P)^2^+1.2355P] where P=(Fo^2^+2Fc^2^)/3'
_refine_ls_weighting_scheme calc
_refine_ls_wR_factor_gt 0.0995
_refine_ls_wR_factor_ref 0.1021
_reflns_number_gt 990
_reflns_number_total 1116
_reflns_threshold_expression >2sigma(I)
_cod_data_source_file ja039860gsi20031208_104551_1.cif
_cod_data_source_block 5
_cod_original_cell_volume 1076.5(10)
_cod_database_code 4112296

loop_
_symmetry_equiv_pos_as_xyz
'x, y, z'
'-x, y, -z+1/2'
'x+1/2, y+1/2, z'
'-x+1/2, y+1/2, -z+1/2'
'-x, -y, -z'
'x, -y, z-1/2'
'-x+1/2, -y+1/2, -z'
'x+1/2, -y+1/2, z-1/2'

loop_
_atom_site_label
_atom_site_type_symbol
_atom_site_fract_x
_atom_site_fract_y
_atom_site_fract_z
_atom_site_U_iso_or_equiv
_atom_site_adp_type
_atom_site_occupancy
_atom_site_symmetry_multiplicity
_atom_site_calc_flag
_atom_site_refinement_flags
Se1 Se 0.40598(3) 0.37244(4) 0.74264(3) 0.0417(2) Uani 1 1 d .
N1 N 0.3517(2) 0.0127(4) 0.7014(2) 0.0434(7) Uani 1 1 d .
N2 N 0.3789(2) 0.1501(3) 0.5355(3) 0.0350(6) Uani 1 1 d .
C1 C 0.3767(3) 0.1640(4) 0.6539(3) 0.0341(7) Uani 1 1 d .
C2 C 0.3537(3) -0.0206(5) 0.5062(3) 0.0430(8) Uani 1 1 d .
H2 H 0.3486 -0.0712 0.4314 0.052 Uiso 1 1 calc R
C3 C 0.3375(3) -0.1021(5) 0.6077(4) 0.0477(9) Uani 1 1 d .
H3 H 0.3190 -0.2210 0.6133 0.057 Uiso 1 1 calc R
C4 C 0.4034(3) 0.2880(5) 0.4541(3) 0.0480(9) Uani 1 1 d .
H4A H 0.4187 0.3968 0.4966 0.072 Uiso 1 1 calc R
H4B H 0.3431 0.3050 0.3946 0.072 Uiso 1 1 calc R
H4C H 0.4644 0.2532 0.4173 0.072 Uiso 1 1 calc R

loop_
_atom_site_aniso_label
_atom_site_aniso_U_11
_atom_site_aniso_U_22
_atom_site_aniso_U_33
_atom_site_aniso_U_23
_atom_site_aniso_U_13
_atom_site_aniso_U_12
Se1 0.0473(3) 0.0365(3) 0.0409(3) -0.00594(12) 0.00392(18) 0.00744(12)
N1 0.0486(16) 0.0410(16) 0.0409(16) 0.0061(12) 0.0074(13) -0.0014(13)
N2 0.0342(14) 0.0399(15) 0.0313(14) 0.0024(10) 0.0053(11) -0.0008(10)
C1 0.0342(15) 0.0354(15) 0.0327(16) 0.0002(13) 0.0039(12) 0.0007(13)
C2 0.0438(17) 0.0442(19) 0.0418(19) -0.0101(14) 0.0081(15) -0.0021(14)
C3 0.052(2) 0.0347(17) 0.057(2) -0.0004(15) 0.0084(17) -0.0058(15)
C4 0.053(2) 0.052(2) 0.0399(19) 0.0129(16) 0.0118(16) -0.0006(17)

loop_
_atom_type_symbol
_atom_type_description
_atom_type_scat_dispersion_real
_atom_type_scat_dispersion_imag
_atom_type_scat_source
C C 0.0033 0.0016 'International Tables Vol C Tables 4.2.6.8 and 6.1.1.4'
H H 0.0000 0.0000 'International Tables Vol C Tables 4.2.6.8 and 6.1.1.4'
N N 0.0061 0.0033 'International Tables Vol C Tables 4.2.6.8 and 6.1.1.4'
Se Se -0.0929 2.2259 'International Tables Vol C Tables 4.2.6.8 and 6.1.1.4'

loop_
_geom_angle_atom_site_label_1
_geom_angle_atom_site_label_2
_geom_angle_atom_site_label_3
_geom_angle
_geom_angle_site_symmetry_3
C1 Se1 Se1 99.47(10) 2_656
C1 N1 C3 103.8(3) .
C2 N2 C1 106.5(3) .
C2 N2 C4 125.6(3) .
C1 N2 C4 127.9(3) .
N1 C1 N2 112.3(3) .
N1 C1 Se1 122.8(3) .
N2 C1 Se1 124.9(2) .
C3 C2 N2 106.0(3) .
C2 C3 N1 111.3(3) .

loop_
_geom_bond_atom_site_label_1
_geom_bond_atom_site_label_2
_geom_bond_distance
_geom_bond_site_symmetry_2
Se1 C1 1.880(3) .
Se1 Se1 2.3568(15) 2_656
N1 C1 1.318(4) .
N1 C3 1.370(5) .
N2 C2 1.356(4) .
N2 C1 1.360(4) .
N2 C4 1.453(4) .
C2 C3 1.351(5) .
